data_2100098
loop_
_publ_author_name
'Richard E. Marsh'

_publ_section_title
;
 Space group <i>P</i>1: an update
;
_journal_issue 3
_journal_name_full 'Acta Crystallographica Section B'
_journal_page_first 359
_journal_page_last 359
_journal_paper_doi 10.1107/S0108768105009651
_journal_volume 61
_journal_year 2005
_chemical_formula_moiety 'C26 H32 N4 O4 Cu'
_chemical_formula_sum 'C26 H32 Cu N4 O4'
_space_group_crystal_system triclinic
_space_group_IT_number 2
_space_group_name_Hall '-P 1'
_space_group_name_H-M_alt 'P -1'
_audit_creation_method CRYM
_cell_angle_alpha 70.46
_cell_angle_beta 70.96
_cell_angle_gamma 86.74
_cell_formula_units_Z 2
_cell_length_a 10.1670
_cell_length_b 10.3770
_cell_length_c 13.3370
_cell_volume 1251.351
_cod_data_source_file bk0148.cif
_cod_data_source_block AJISAN
_cod_depositor_comments
;
 Updating space group information and adding the symmetry operation list.

 Antanas Vaitkus,
 2018-06-14

  Added moiety chemical formula and Z value from Marsh (2005) paper.
  The summary chemical formula is calculated from moiety formula using
  AdHocParser
  (svn://www.crystallography.net/cod-tools/trunk/Formulae/AdHocParser.yp,
  revision 1441.)

  Andrius Merkys
  2013-11-11
;
_cod_original_sg_symbol_H-M P-1
_cod_original_formula_sum 'not given'
_cod_database_code 2100098

loop_
_space_group_symop_id
_space_group_symop_operation_xyz
1 x,y,z
2 -x,-y,-z

loop_
_atom_site_label
_atom_site_fract_x
_atom_site_fract_y
_atom_site_fract_z
_atom_site_type_symbol
Cu1 0.28050 0.28650 0.44650 Cu
O1 0.05200 0.18950 0.88100 O
O2 0.26750 0.45350 0.47450 O
O3 0.36100 0.36550 0.01800 O
O4 0.38150 0.13850 0.42100 O
N1 0.09350 0.15850 0.79050 N
N2 0.18750 0.18750 0.60850 N
N3 0.31300 0.38400 0.11200 N
N4 0.27600 0.36000 0.29100 N
C1 0.14750 -0.08000 0.82850 C
C2 0.05300 0.02550 0.78550 C
C3 -0.09950 -0.01500 0.85750 C
C4 0.14050 -0.04100 0.60650 C
C5 0.08100 0.06850 0.65650 C
C6 -0.04300 0.12150 0.62050 C
C7 0.18200 0.24100 0.68650 C
C8 0.25250 0.36800 0.66900 C
C9 0.27750 0.39300 0.75900 C
C10 0.33400 0.51700 0.74300 C
C11 0.35950 0.62150 0.64150 C
C12 0.33450 0.59800 0.55350 C
C13 0.28700 0.47050 0.56400 C
C14 0.07150 0.42150 0.14550 C
C15 0.20850 0.48350 0.13000 C
C16 0.24300 0.61450 0.03250 C
C17 0.08400 0.51050 0.32250 C
C18 0.22050 0.49400 0.24000 C
C19 0.33000 0.60300 0.21700 C
C20 0.33100 0.30350 0.21500 C
C21 0.39450 0.17100 0.22850 C
C22 0.42950 0.10900 0.14550 C
C23 0.48300 -0.01600 0.16200 C
C24 0.49450 -0.09200 0.26600 C
C25 0.46500 -0.03400 0.34750 C
C26 0.41200 0.09750 0.33500 C
H1 0.12780 -0.16725 0.82520 H
H2 0.13650 -0.09135 0.90445 H
H3 0.24475 -0.05445 0.78485 H
H4 -0.15545 0.06080 0.83975 H
H5 -0.13700 -0.08330 0.83775 H
H6 -0.11185 -0.04495 0.92985 H
H7 0.17230 -0.01130 0.52555 H
H8 0.07800 -0.11975 0.63345 H
H9 0.22480 -0.07695 0.62690 H
H10 -0.07885 0.19965 0.64465 H
H11 -0.02070 0.15760 0.53920 H
H12 -0.11670 0.05565 0.64950 H
H13 0.25505 0.32310 0.83040 H
H14 0.35625 0.53145 0.80255 H
H15 0.39110 0.70920 0.63355 H
H16 0.35010 0.67100 0.48510 H
H17 -0.00815 0.47540 0.16085 H
H18 0.04380 0.33255 0.21095 H
H19 0.06940 0.39365 0.08285 H
H20 0.24980 0.60045 -0.03780 H
H21 0.17325 0.68170 0.04095 H
H22 0.33000 0.65675 0.02095 H
H23 0.02520 0.43190 0.35055 H
H24 0.03880 0.58655 0.29230 H
H25 0.09950 0.52245 0.38705 H
H26 0.42035 0.59500 0.16315 H
H27 0.30760 0.69730 0.18500 H
H28 0.35310 0.60075 0.28305 H
H29 0.41320 0.15410 0.07775 H
H30 0.51200 -0.05085 0.10225 H
H31 0.52315 -0.18300 0.27960 H
H32 0.48070 -0.08335 0.41545 H
